data_4305204
loop_
_publ_author_name
'Pavel V. Gushchin'
'Marina R. Tyan'
'Nadezhda A. Bokach'
'Mikhail D. Revenco'
'Matti Haukka'
'Meng-Jiy Wang'
'Cheng-Hsuan Lai'
'Pi-Tai Chou'
'Vadim Yu. Kukushkin'

_publ_section_title
;
Novel Tailoring Reaction for Two Adjacent Coordinated Nitriles Giving
Platinum 1,3,5-Triazapentadiene Complexes
;
_journal_name_full 'Inorganic Chemistry'
_journal_page_first 11487
_journal_page_last 11500
_journal_paper_doi 10.1021/ic702483w
_journal_volume 47
_journal_year 2008
_chemical_formula_moiety 'C12 H29 N5 Pt, 2(C6 H2 N3 O7)'
_chemical_formula_sum 'C24 H33 N11 O14 Pt'
_chemical_formula_weight 894.70
_chemical_name_systematic
; 
 ? 
;
_space_group_IT_number 13
_symmetry_cell_setting monoclinic
_symmetry_space_group_name_Hall '-P 2yc'
_symmetry_space_group_name_H-M 'P 1 2/c 1'
_atom_sites_solution_hydrogens mixed
_atom_sites_solution_primary direct
_atom_sites_solution_secondary difmap
_audit_creation_method SHELXL-97
_cell_angle_alpha 90.00
_cell_angle_beta 104.5010(10)
_cell_angle_gamma 90.00
_cell_formula_units_Z 4
_cell_length_a 23.7788(6)
_cell_length_b 8.25930(10)
_cell_length_c 16.7947(5)
_cell_measurement_reflns_used 7498
_cell_measurement_temperature 120(2)
_cell_measurement_theta_max 27.48
_cell_measurement_theta_min 2.91
_cell_volume 3193.34(13)
_computing_cell_refinement 'Denzo/Scalepack (Otwinowski & Minor, 1997)'
_computing_data_collection 'Collect (Bruker AXS BV, 1997-2004)'
_computing_data_reduction 'Denzo/Scalepack (Otwinowski & Minor, 1997)'
_computing_molecular_graphics 'Diamond v.3.1d (Brandenburg, 2006)'
_computing_publication_material 'SHELXL-97 (Sheldrick, 1997)'
_computing_structure_refinement 'SHELXL-97 (Sheldrick, 1997)'
_computing_structure_solution 'SIR2004 (Burla et al., 2005)'
_diffrn_ambient_temperature 120(2)
_diffrn_detector_area_resol_mean 9
_diffrn_measured_fraction_theta_full 0.992
_diffrn_measured_fraction_theta_max 0.992
_diffrn_measurement_device '95mm CCD camera on \k-goniostat'
_diffrn_measurement_device_type 'Nonius KappaCCD'
_diffrn_measurement_method '\f scans and \w scans with \k offset'
_diffrn_radiation_monochromator 'horizontally mounted graphite crystal'
_diffrn_radiation_source 'fine-focus sealed tube'
_diffrn_radiation_type MoK\a
_diffrn_radiation_wavelength 0.71073
_diffrn_reflns_av_R_equivalents 0.0562
_diffrn_reflns_av_sigmaI/netI 0.0522
_diffrn_reflns_limit_h_max 30
_diffrn_reflns_limit_h_min -30
_diffrn_reflns_limit_k_max 8
_diffrn_reflns_limit_k_min -10
_diffrn_reflns_limit_l_max 21
_diffrn_reflns_limit_l_min -21
_diffrn_reflns_number 36698
_diffrn_reflns_theta_full 27.55
_diffrn_reflns_theta_max 27.55
_diffrn_reflns_theta_min 3.00
_exptl_absorpt_coefficient_mu 4.480
_exptl_absorpt_correction_T_max 0.7671
_exptl_absorpt_correction_T_min 0.4661
_exptl_absorpt_correction_type multi-scan
_exptl_absorpt_process_details 'SADABS v.2.10 (Sheldrick, 2003)'
_exptl_crystal_colour yellow
_exptl_crystal_density_diffrn 1.861
_exptl_crystal_density_method 'not measured'
_exptl_crystal_description plate
_exptl_crystal_F_000 1776
_exptl_crystal_size_max 0.20
_exptl_crystal_size_mid 0.09
_exptl_crystal_size_min 0.06
_refine_diff_density_max 1.983
_refine_diff_density_min -1.133
_refine_diff_density_rms 0.132
_refine_ls_extinction_method none
_refine_ls_goodness_of_fit_ref 1.042
_refine_ls_hydrogen_treatment constr
_refine_ls_matrix_type full
_refine_ls_number_parameters 457
_refine_ls_number_reflns 7314
_refine_ls_number_restraints 0
_refine_ls_restrained_S_all 1.042
_refine_ls_R_factor_all 0.0486
_refine_ls_R_factor_gt 0.0319
_refine_ls_shift/su_max 0.002
_refine_ls_shift/su_mean 0.000
_refine_ls_structure_factor_coef Fsqd
_refine_ls_weighting_details 'calc w=1/[\s^2^(Fo^2^)+(0.0156P)^2^+5.6623P] where P=(Fo^2^+2Fc^2^)/3'
_refine_ls_weighting_scheme calc
_refine_ls_wR_factor_gt 0.0586
_refine_ls_wR_factor_ref 0.0633
_reflns_number_gt 5869
_reflns_number_total 7314
_reflns_threshold_expression >2sigma(I)
_cod_data_source_file ic702483w-gushchin_5.cif
_cod_data_source_block 102+
_cod_original_sg_symbol_H-M 'P 2/c'
_cod_database_code 4305204

loop_
_symmetry_equiv_pos_as_xyz
'x, y, z'
'-x, y, -z+1/2'
'-x, -y, -z'
'x, -y, z-1/2'

loop_
_atom_site_label
_atom_site_type_symbol
_atom_site_fract_x
_atom_site_fract_y
_atom_site_fract_z
_atom_site_U_iso_or_equiv
_atom_site_adp_type
_atom_site_occupancy
_atom_site_symmetry_multiplicity
_atom_site_calc_flag
_atom_site_refinement_flags
_atom_site_disorder_assembly
_atom_site_disorder_group
Pt1 Pt 0.266790(6) 0.192468(16) 0.237888(9) 0.01582(5) Uani 1 1 d . . .
O1 O 0.14619(11) -0.2253(3) 0.05765(17) 0.0242(6) Uani 1 1 d . . .
O2 O 0.17591(14) 0.1336(4) 0.0159(2) 0.0477(9) Uani 1 1 d . . .
O3 O 0.12239(14) 0.1502(4) 0.10031(19) 0.0439(9) Uani 1 1 d . . .
O4 O -0.06799(12) -0.0928(4) -0.23701(18) 0.0326(7) Uani 1 1 d . . .
O5 O -0.04958(14) 0.1502(4) -0.1897(2) 0.0454(9) Uani 1 1 d . . .
O6 O 0.01831(12) -0.5376(3) -0.08034(18) 0.0303(7) Uani 1 1 d . . .
O7 O 0.10441(13) -0.5224(3) -0.00063(19) 0.0352(7) Uani 1 1 d . . .
O8 O 0.37787(11) 0.3241(3) 0.07681(16) 0.0208(6) Uani 1 1 d . . .
O9 O 0.40854(12) 0.0279(3) 0.02437(18) 0.0291(7) Uani 1 1 d . . .
O10 O 0.45288(11) 0.0915(3) -0.06929(16) 0.0246(6) Uani 1 1 d . . .
O11 O 0.63691(12) 0.3527(3) 0.0631(2) 0.0333(7) Uani 1 1 d . . .
O12 O 0.63225(12) 0.5790(3) 0.12563(18) 0.0316(7) Uani 1 1 d . . .
O13 O 0.44848(15) 0.7462(4) 0.1719(3) 0.0539(10) Uani 1 1 d . . .
O14 O 0.39235(12) 0.5561(4) 0.19480(18) 0.0335(7) Uani 1 1 d . . .
N1 N 0.32976(13) 0.0324(4) 0.22081(19) 0.0191(7) Uani 1 1 d . . .
N2 N 0.25302(13) 0.0258(4) 0.32377(19) 0.0188(7) Uani 1 1 d . . .
N3 N 0.20203(13) 0.3366(4) 0.24883(19) 0.0201(7) Uani 1 1 d . . .
H1N H 0.1827 0.3125 0.2825 0.030 Uiso 1 1 d R . ..
N4 N 0.28214(13) 0.3458(4) 0.15464(19) 0.0180(7) Uani 1 1 d . . .
H3N H 0.3100 0.3339 0.1382 0.027 Uiso 1 1 d R . ..
N5 N 0.20060(13) 0.5095(4) 0.13987(19) 0.0189(7) Uani 1 1 d . . .
H2N H 0.1826 0.5785 0.1106 0.028 Uiso 1 1 d R . ..
N6 N 0.06042(14) -0.4577(4) -0.0426(2) 0.0227(7) Uani 1 1 d . . .
N7 N -0.04050(14) 0.0036(4) -0.1864(2) 0.0280(8) Uani 1 1 d . . .
N8 N 0.13271(14) 0.0984(4) 0.0376(2) 0.0235(8) Uani 1 1 d . . .
N9 N 0.44051(13) 0.1151(4) -0.0034(2) 0.0203(7) Uani 1 1 d . . .
N10 N 0.61062(13) 0.4537(4) 0.0935(2) 0.0216(7) Uani 1 1 d . . .
N11 N 0.43226(14) 0.6049(4) 0.1669(2) 0.0264(8) Uani 1 1 d . . .
C1 C 0.32042(18) -0.0136(5) 0.1325(2) 0.0244(9) Uani 1 1 d . . .
H1A H 0.3275 0.0806 0.1009 0.037 Uiso 1 1 calc R . ..
H1B H 0.2803 -0.0507 0.1110 0.037 Uiso 1 1 calc R .. .
H1C H 0.3473 -0.1008 0.1275 0.037 Uiso 1 1 calc R .. .
C2 C 0.38974(16) 0.0987(5) 0.2511(3) 0.0247(9) Uani 1 1 d . . .
H2A H 0.4178 0.0212 0.2394 0.037 Uiso 1 1 calc R . ..
H2B H 0.3979 0.1169 0.3106 0.037 Uiso 1 1 calc R . ..
H2C H 0.3928 0.2014 0.2233 0.037 Uiso 1 1 calc R . ..
C3 C 0.32428(19) -0.1185(5) 0.2685(3) 0.0281(10) Uani 1 1 d . . .
H3A H 0.2945 -0.1908 0.2347 0.034 Uiso 1 1 calc R .. .
H3B H 0.3618 -0.1773 0.2825 0.034 Uiso 1 1 calc R .. .
C4 C 0.30743(18) -0.0728(5) 0.3454(3) 0.0297(10) Uani 1 1 d . . .
H4A H 0.3390 -0.0095 0.3817 0.036 Uiso 1 1 calc R .. .
H4B H 0.3010 -0.1717 0.3753 0.036 Uiso 1 1 calc R .. .
C5 C 0.2462(2) 0.0986(5) 0.4022(3) 0.0311(10) Uani 1 1 d . . .
H5A H 0.2090 0.1558 0.3921 0.047 Uiso 1 1 calc R . ..
H5B H 0.2780 0.1751 0.4232 0.047 Uiso 1 1 calc R . ..
H5C H 0.2472 0.0127 0.4428 0.047 Uiso 1 1 calc R . ..
C6 C 0.20106(19) -0.0755(5) 0.2896(3) 0.0328(10) Uani 1 1 d . . .
H6A H 0.1985 -0.1612 0.3289 0.049 Uiso 1 1 calc R .. .
H6B H 0.2043 -0.1244 0.2377 0.049 Uiso 1 1 calc R .. .
H6C H 0.1661 -0.0079 0.2796 0.049 Uiso 1 1 calc R .. .
C7 C 0.17771(16) 0.4511(4) 0.2009(2) 0.0175(8) Uani 1 1 d . . .
C8 C 0.12177(16) 0.5320(5) 0.2051(2) 0.0210(9) Uani 1 1 d . . .
H8A H 0.0912 0.4992 0.1561 0.025 Uiso 1 1 calc R . ..
H8B H 0.1269 0.6506 0.2017 0.025 Uiso 1 1 calc R . ..
C9 C 0.10045(17) 0.4963(5) 0.2806(3) 0.0268(10) Uani 1 1 d . . .
H9A H 0.0941 0.3796 0.2842 0.040 Uiso 1 1 calc R . ..
H9B H 0.0639 0.5539 0.2770 0.040 Uiso 1 1 calc R . ..
H9C H 0.1295 0.5323 0.3297 0.040 Uiso 1 1 calc R . ..
C10 C 0.25028(15) 0.4625(4) 0.1189(2) 0.0176(8) Uani 1 1 d . . .
C11 C 0.26346(16) 0.5526(4) 0.0473(2) 0.0205(8) Uani 1 1 d . . .
H11A H 0.3056 0.5756 0.0592 0.025 Uiso 1 1 calc R .. .
H11B H 0.2425 0.6573 0.0397 0.025 Uiso 1 1 calc R .. .
C12 C 0.24513(18) 0.4532(5) -0.0312(2) 0.0293(10) Uani 1 1 d . . .
H12A H 0.2670 0.3514 -0.0244 0.044 Uiso 1 1 calc R .. .
H12B H 0.2531 0.5144 -0.0771 0.044 Uiso 1 1 calc R .. .
H12C H 0.2035 0.4296 -0.0427 0.044 Uiso 1 1 calc R .. .
C13 C 0.10242(16) -0.1827(5) 0.0030(2) 0.0212(8) Uani 1 1 d . . .
C14 C 0.05840(16) -0.2827(4) -0.0492(2) 0.0190(8) Uani 1 1 d . . .
C15 C 0.01294(16) -0.2205(5) -0.1090(2) 0.0205(9) Uani 1 1 d . . .
H15 H -0.0143 -0.2917 -0.1427 0.025 Uiso 1 1 calc R .. .
C16 C 0.00677(16) -0.0564(5) -0.1203(2) 0.0226(9) Uani 1 1 d . . .
C17 C 0.04559(16) 0.0517(5) -0.0716(2) 0.0212(9) Uani 1 1 d . . .
H17 H 0.0408 0.1654 -0.0787 0.025 Uiso 1 1 calc R .. .
C18 C 0.09057(16) -0.0120(4) -0.0136(2) 0.0184(8) Uani 1 1 d . . .
C19 C 0.43069(16) 0.3520(4) 0.0844(2) 0.0176(8) Uani 1 1 d . . .
C20 C 0.46698(16) 0.2555(4) 0.0453(2) 0.0170(8) Uani 1 1 d . . .
C21 C 0.52356(16) 0.2878(4) 0.0468(2) 0.0172(8) Uani 1 1 d . . .
H21 H 0.5445 0.2197 0.0188 0.021 Uiso 1 1 calc R . ..
C22 C 0.54987(15) 0.4219(4) 0.0901(2) 0.0170(8) Uani 1 1 d . . .
C23 C 0.51935(16) 0.5256(5) 0.1286(2) 0.0194(8) Uani 1 1 d . . .
H23 H 0.5373 0.6197 0.1562 0.023 Uiso 1 1 calc R . ..
C24 C 0.46251(16) 0.4898(4) 0.1261(2) 0.0189(8) Uani 1 1 d . . .

loop_
_atom_site_aniso_label
_atom_site_aniso_U_11
_atom_site_aniso_U_22
_atom_site_aniso_U_33
_atom_site_aniso_U_23
_atom_site_aniso_U_13
_atom_site_aniso_U_12
Pt1 0.01360(8) 0.01494(8) 0.01920(8) 0.00230(6) 0.00464(6) 0.00256(6)
O1 0.0190(14) 0.0206(15) 0.0298(16) 0.0050(12) -0.0001(12) 0.0035(11)
O2 0.0320(19) 0.046(2) 0.074(3) -0.0215(18) 0.0296(18) -0.0164(16)
O3 0.041(2) 0.059(2) 0.0331(19) -0.0166(17) 0.0123(16) -0.0212(17)
O4 0.0251(16) 0.0418(18) 0.0272(17) -0.0015(15) -0.0003(13) 0.0108(14)
O5 0.0358(19) 0.0292(18) 0.062(2) 0.0101(16) -0.0053(17) 0.0111(15)
O6 0.0250(16) 0.0221(15) 0.0412(18) -0.0031(14) 0.0035(14) -0.0029(13)
O7 0.0286(17) 0.0238(16) 0.0445(19) 0.0025(14) -0.0071(15) 0.0077(13)
O8 0.0128(13) 0.0246(15) 0.0265(15) -0.0012(12) 0.0077(11) -0.0007(11)
O9 0.0265(16) 0.0230(15) 0.0435(19) -0.0065(13) 0.0193(14) -0.0067(13)
O10 0.0224(15) 0.0281(16) 0.0232(15) -0.0055(12) 0.0055(12) 0.0014(12)
O11 0.0188(15) 0.0269(16) 0.059(2) -0.0107(15) 0.0185(15) -0.0012(13)
O12 0.0253(16) 0.0272(16) 0.0449(19) -0.0127(14) 0.0135(14) -0.0133(13)
O13 0.046(2) 0.0267(18) 0.100(3) -0.0232(19) 0.039(2) -0.0042(16)
O14 0.0223(16) 0.0437(19) 0.0389(18) -0.0124(15) 0.0157(14) 0.0015(14)
N1 0.0161(17) 0.0191(17) 0.0222(18) 0.0037(14) 0.0047(14) 0.0037(13)
N2 0.0150(16) 0.0195(17) 0.0219(18) 0.0051(14) 0.0046(14) 0.0041(13)
N3 0.0185(17) 0.0223(18) 0.0214(17) 0.0029(14) 0.0083(14) 0.0029(14)
N4 0.0133(16) 0.0200(17) 0.0220(17) 0.0033(14) 0.0071(13) 0.0033(13)
N5 0.0153(16) 0.0195(17) 0.0224(18) 0.0066(14) 0.0058(14) 0.0047(13)
N6 0.0227(19) 0.0199(18) 0.0262(19) 0.0000(15) 0.0074(16) 0.0018(15)
N7 0.0184(18) 0.032(2) 0.033(2) 0.0050(17) 0.0068(16) 0.0072(16)
N8 0.0185(18) 0.0160(17) 0.035(2) 0.0040(15) 0.0047(16) 0.0032(14)
N9 0.0151(17) 0.0164(17) 0.029(2) 0.0012(14) 0.0045(15) 0.0040(13)
N10 0.0154(17) 0.0211(18) 0.0291(19) -0.0013(15) 0.0071(15) -0.0017(14)
N11 0.0199(18) 0.028(2) 0.032(2) -0.0080(16) 0.0071(16) 0.0044(15)
C1 0.026(2) 0.022(2) 0.026(2) -0.0001(17) 0.0078(18) 0.0018(18)
C2 0.017(2) 0.025(2) 0.031(2) 0.0022(19) 0.0049(18) 0.0026(17)
C3 0.032(2) 0.018(2) 0.039(3) 0.0086(19) 0.017(2) 0.0058(18)
C4 0.022(2) 0.031(2) 0.035(3) 0.012(2) 0.0069(19) 0.0071(19)
C5 0.037(3) 0.031(2) 0.029(2) 0.007(2) 0.014(2) 0.000(2)
C6 0.030(2) 0.026(2) 0.040(3) 0.010(2) 0.004(2) -0.005(2)
C7 0.0159(19) 0.0165(19) 0.020(2) 0.0024(16) 0.0051(16) -0.0004(15)
C8 0.0151(19) 0.021(2) 0.029(2) 0.0036(17) 0.0079(17) 0.0062(16)
C9 0.018(2) 0.035(2) 0.030(2) -0.0009(19) 0.0111(18) 0.0046(18)
C10 0.0143(19) 0.0170(19) 0.022(2) -0.0023(16) 0.0046(16) -0.0002(16)
C11 0.017(2) 0.018(2) 0.029(2) 0.0062(17) 0.0101(17) 0.0010(16)
C12 0.027(2) 0.038(3) 0.024(2) 0.0034(19) 0.0074(19) -0.004(2)
C13 0.017(2) 0.024(2) 0.024(2) 0.0016(18) 0.0084(17) 0.0040(17)
C14 0.0173(19) 0.016(2) 0.024(2) 0.0003(16) 0.0064(16) 0.0018(16)
C15 0.0155(19) 0.023(2) 0.024(2) -0.0017(17) 0.0078(17) 0.0018(16)
C16 0.018(2) 0.025(2) 0.027(2) 0.0042(18) 0.0090(17) 0.0077(17)
C17 0.019(2) 0.017(2) 0.030(2) 0.0060(17) 0.0115(18) 0.0066(16)
C18 0.015(2) 0.0170(19) 0.025(2) -0.0011(16) 0.0091(17) -0.0004(15)
C19 0.018(2) 0.0169(19) 0.020(2) 0.0044(16) 0.0079(16) 0.0018(15)
C20 0.0158(19) 0.0125(18) 0.022(2) -0.0013(16) 0.0034(16) 0.0000(15)
C21 0.0176(19) 0.0137(19) 0.022(2) 0.0027(16) 0.0082(16) 0.0014(15)
C22 0.0124(18) 0.0142(18) 0.024(2) 0.0029(16) 0.0034(16) 0.0011(15)
C23 0.020(2) 0.018(2) 0.019(2) 0.0000(16) 0.0023(16) -0.0004(16)
C24 0.018(2) 0.018(2) 0.021(2) -0.0011(16) 0.0068(17) 0.0052(16)

loop_
_atom_type_symbol
_atom_type_description
_atom_type_scat_dispersion_real
_atom_type_scat_dispersion_imag
_atom_type_scat_source
C C 0.0033 0.0016 'International Tables Vol C Tables 4.2.6.8 and 6.1.1.4'
H H 0.0000 0.0000 'International Tables Vol C Tables 4.2.6.8 and 6.1.1.4'
N N 0.0061 0.0033 'International Tables Vol C Tables 4.2.6.8 and 6.1.1.4'
O O 0.0106 0.0060 'International Tables Vol C Tables 4.2.6.8 and 6.1.1.4'
Pt Pt -1.7033 8.3905 'International Tables Vol C Tables 4.2.6.8 and 6.1.1.4'

loop_
_geom_angle_atom_site_label_1
_geom_angle_atom_site_label_2
_geom_angle_atom_site_label_3
_geom_angle
_geom_angle_site_symmetry_1
_geom_angle_site_symmetry_3
_geom_angle_publ_flag
N4 Pt1 N3 88.08(12) . . yes
N4 Pt1 N1 92.46(12) . . ?
N3 Pt1 N1 175.88(12) . . ?
N4 Pt1 N2 177.77(12) . . ?
N3 Pt1 N2 94.13(12) . . ?
N1 Pt1 N2 85.31(12) . . yes
C1 N1 C2 108.9(3) . . ?
C1 N1 C3 107.9(3) . . ?
C2 N1 C3 109.0(3) . . ?
C1 N1 Pt1 111.5(2) . . ?
C2 N1 Pt1 112.4(2) . . ?
C3 N1 Pt1 107.0(2) . . ?
C6 N2 C5 107.7(3) . . ?
C6 N2 C4 111.9(3) . . ?
C5 N2 C4 106.5(3) . . ?
C6 N2 Pt1 111.5(2) . . ?
C5 N2 Pt1 114.6(2) . . ?
C4 N2 Pt1 104.6(2) . . ?
C7 N3 Pt1 128.4(3) . . ?
C7 N3 H1N 111.2 . . ?
Pt1 N3 H1N 119.2 . . ?
C10 N4 Pt1 128.3(3) . . ?
C10 N4 H3N 112.4 . . ?
Pt1 N4 H3N 119.2 . . ?
C7 N5 C10 128.7(3) . . ?
C7 N5 H2N 117.3 . . ?
C10 N5 H2N 113.9 . . ?
O7 N6 O6 121.8(3) . . ?
O7 N6 C14 119.0(3) . . ?
O6 N6 C14 119.1(3) . . ?
O4 N7 O5 123.4(4) . . ?
O4 N7 C16 118.9(3) . . ?
O5 N7 C16 117.6(4) . . ?
O2 N8 O3 123.1(4) . . ?
O2 N8 C18 118.8(3) . . ?
O3 N8 C18 118.1(3) . . ?
O9 N9 O10 124.2(3) . . ?
O9 N9 C20 118.3(3) . . ?
O10 N9 C20 117.5(3) . . ?
O12 N10 O11 124.0(3) . . ?
O12 N10 C22 118.3(3) . . ?
O11 N10 C22 117.7(3) . . ?
O13 N11 O14 123.2(3) . . ?
O13 N11 C24 117.8(3) . . ?
O14 N11 C24 118.9(3) . . ?
N1 C1 H1A 109.5 . . ?
N1 C1 H1B 109.5 . . ?
H1A C1 H1B 109.5 . . ?
N1 C1 H1C 109.5 . . ?
H1A C1 H1C 109.5 . . ?
H1B C1 H1C 109.5 . . ?
N1 C2 H2A 109.5 . . ?
N1 C2 H2B 109.5 . . ?
H2A C2 H2B 109.5 . . ?
N1 C2 H2C 109.5 . . ?
H2A C2 H2C 109.5 . . ?
H2B C2 H2C 109.5 . . ?
C4 C3 N1 109.2(3) . . ?
C4 C3 H3A 109.8 . . ?
N1 C3 H3A 109.8 . . ?
C4 C3 H3B 109.8 . . ?
N1 C3 H3B 109.8 . . ?
H3A C3 H3B 108.3 . . ?
C3 C4 N2 109.3(3) . . ?
C3 C4 H4A 109.8 . . ?
N2 C4 H4A 109.8 . . ?
C3 C4 H4B 109.8 . . ?
N2 C4 H4B 109.8 . . ?
H4A C4 H4B 108.3 . . ?
N2 C5 H5A 109.5 . . ?
N2 C5 H5B 109.5 . . ?
H5A C5 H5B 109.5 . . ?
N2 C5 H5C 109.5 . . ?
H5A C5 H5C 109.5 . . ?
H5B C5 H5C 109.5 . . ?
N2 C6 H6A 109.5 . . ?
N2 C6 H6B 109.5 . . ?
H6A C6 H6B 109.5 . . ?
N2 C6 H6C 109.5 . . ?
H6A C6 H6C 109.5 . . ?
H6B C6 H6C 109.5 . . ?
N3 C7 N5 122.0(3) . . yes
N3 C7 C8 124.3(3) . . ?
N5 C7 C8 113.7(3) . . ?
C7 C8 C9 116.0(3) . . ?
C7 C8 H8A 108.3 . . ?
C9 C8 H8A 108.3 . . ?
C7 C8 H8B 108.3 . . ?
C9 C8 H8B 108.3 . . ?
H8A C8 H8B 107.4 . . ?
C8 C9 H9A 109.5 . . ?
C8 C9 H9B 109.5 . . ?
H9A C9 H9B 109.5 . . ?
C8 C9 H9C 109.5 . . ?
H9A C9 H9C 109.5 . . ?
H9B C9 H9C 109.5 . . ?
N4 C10 N5 122.7(3) . . yes
N4 C10 C11 121.9(3) . . ?
N5 C10 C11 115.4(3) . . ?
C10 C11 C12 110.6(3) . . ?
C10 C11 H11A 109.5 . . ?
C12 C11 H11A 109.5 . . ?
C10 C11 H11B 109.5 . . ?
C12 C11 H11B 109.5 . . ?
H11A C11 H11B 108.1 . . ?
C11 C12 H12A 109.5 . . ?
C11 C12 H12B 109.5 . . ?
H12A C12 H12B 109.5 . . ?
C11 C12 H12C 109.5 . . ?
H12A C12 H12C 109.5 . . ?
H12B C12 H12C 109.5 . . ?
O1 C13 C14 128.8(4) . . ?
O1 C13 C18 120.0(4) . . ?
C14 C13 C18 111.3(3) . . ?
C15 C14 C13 123.1(3) . . ?
C15 C14 N6 115.7(3) . . ?
C13 C14 N6 121.2(3) . . ?
C16 C15 C14 120.5(4) . . ?
C16 C15 H15 119.8 . . ?
C14 C15 H15 119.8 . . ?
C15 C16 C17 121.3(4) . . ?
C15 C16 N7 118.5(4) . . ?
C17 C16 N7 120.1(3) . . ?
C18 C17 C16 117.3(4) . . ?
C18 C17 H17 121.3 . . ?
C16 C17 H17 121.3 . . ?
C17 C18 C13 126.5(4) . . ?
C17 C18 N8 118.7(3) . . ?
C13 C18 N8 114.9(3) . . ?
O8 C19 C24 125.7(3) . . ?
O8 C19 C20 123.3(3) . . ?
C24 C19 C20 110.7(3) . . ?
C21 C20 C19 125.5(3) . . ?
C21 C20 N9 116.6(3) . . ?
C19 C20 N9 117.8(3) . . ?
C20 C21 C22 118.7(3) . . ?
C20 C21 H21 120.7 . . ?
C22 C21 H21 120.7 . . ?
C23 C22 C21 121.3(3) . . ?
C23 C22 N10 120.1(3) . . ?
C21 C22 N10 118.6(3) . . ?
C24 C23 C22 118.6(3) . . ?
C24 C23 H23 120.7 . . ?
C22 C23 H23 120.7 . . ?
C23 C24 C19 125.1(3) . . ?
C23 C24 N11 116.2(3) . . ?
C19 C24 N11 118.7(3) . . ?

loop_
_geom_bond_atom_site_label_1
_geom_bond_atom_site_label_2
_geom_bond_distance
_geom_bond_site_symmetry_2
_geom_bond_publ_flag
Pt1 N4 1.987(3) . yes
Pt1 N3 1.991(3) . yes
Pt1 N1 2.071(3) . yes
Pt1 N2 2.078(3) . yes
O1 C13 1.254(5) . ?
O2 N8 1.208(4) . ?
O3 N8 1.217(4) . ?
O4 N7 1.226(4) . ?
O5 N7 1.229(4) . ?
O6 N6 1.234(4) . ?
O7 N6 1.228(4) . ?
O8 C19 1.252(4) . ?
O9 N9 1.222(4) . ?
O10 N9 1.229(4) . ?
O11 N10 1.227(4) . ?
O12 N10 1.220(4) . ?
O13 N11 1.225(5) . ?
O14 N11 1.227(4) . ?
N1 C1 1.493(5) . ?
N1 C2 1.493(5) . ?
N1 C3 1.505(5) . yes
N2 C6 1.484(5) . ?
N2 C5 1.493(5) . ?
N2 C4 1.495(5) . yes
N3 C7 1.282(5) . yes
N3 H1N 0.8366 . ?
N4 C10 1.279(5) . ?
N4 H3N 0.7855 . ?
N5 C7 1.364(5) . yes
N5 C10 1.371(5) . yes
N5 H2N 0.8031 . ?
N6 C14 1.449(5) . ?
N7 C16 1.455(5) . ?
N8 C18 1.464(5) . ?
N9 C20 1.467(5) . ?
N10 C22 1.455(5) . ?
N11 C24 1.463(5) . ?
C1 H1A 0.9800 . ?
C1 H1B 0.9800 . ?
C1 H1C 0.9800 . ?
C2 H2A 0.9800 . ?
C2 H2B 0.9800 . ?
C2 H2C 0.9800 . ?
C3 C4 1.493(6) . yes
C3 H3A 0.9900 . ?
C3 H3B 0.9900 . ?
C4 H4A 0.9900 . ?
C4 H4B 0.9900 . ?
C5 H5A 0.9800 . ?
C5 H5B 0.9800 . ?
C5 H5C 0.9800 . ?
C6 H6A 0.9800 . ?
C6 H6B 0.9800 . ?
C6 H6C 0.9800 . ?
C7 C8 1.506(5) . ?
C8 C9 1.508(5) . ?
C8 H8A 0.9900 . ?
C8 H8B 0.9900 . ?
C9 H9A 0.9800 . ?
C9 H9B 0.9800 . ?
C9 H9C 0.9800 . ?
C10 C11 1.511(5) . ?
C11 C12 1.522(6) . ?
C11 H11A 0.9900 . ?
C11 H11B 0.9900 . ?
C12 H12A 0.9800 . ?
C12 H12B 0.9800 . ?
C12 H12C 0.9800 . ?
C13 C14 1.445(5) . ?
C13 C18 1.451(5) . ?
C14 C15 1.378(5) . ?
C15 C16 1.371(5) . ?
C15 H15 0.9500 . ?
C16 C17 1.393(6) . ?
C17 C18 1.359(5) . ?
C17 H17 0.9500 . ?
C19 C24 1.447(5) . ?
C19 C20 1.447(5) . ?
C20 C21 1.366(5) . ?
C21 C22 1.385(5) . ?
C21 H21 0.9500 . ?
C22 C23 1.384(5) . ?
C23 C24 1.374(5) . ?
C23 H23 0.9500 . ?

loop_
_geom_hbond_atom_site_label_D
_geom_hbond_atom_site_label_H
_geom_hbond_atom_site_label_A
_geom_hbond_distance_DH
_geom_hbond_distance_HA
_geom_hbond_distance_DA
_geom_hbond_angle_DHA
_geom_hbond_site_symmetry_A
_geom_hbond_publ_flag
N4 H3N O8 0.79 2.12 2.900(4) 170.6 . yes
N5 H2N O1 0.80 1.94 2.736(4) 168.5 1_565 yes
N5 H2N O7 0.80 2.43 2.858(4) 114.6 1_565 yes
